data_4111539
loop_
_publ_author_name
'Xavier Catto\"en'
'Karinne Miqueu'
'Heinz Gornitzka'
'Didier Bourissou'
'Guy Bertrand'

_publ_section_title
;
 Evidence for Radical Fragmentations from Persistent Singlet Carbenes
;
_journal_name_full 'Journal of the American Chemical Society'
_journal_page_first 3292
_journal_page_last 3293
_journal_paper_doi 10.1021/ja050028g
_journal_volume 127
_journal_year 2005
_chemical_formula_sum 'C39 H52 B N3'
_chemical_formula_weight 573.65
_chemical_name_systematic
; 
 ? 
;
_space_group_IT_number 14
_symmetry_cell_setting monoclinic
_symmetry_space_group_name_Hall '-P 2yn'
_symmetry_space_group_name_H-M 'P 1 21/n 1'
_atom_sites_solution_hydrogens geom
_atom_sites_solution_primary direct
_atom_sites_solution_secondary difmap
_audit_creation_method SHELXL-97
_cell_angle_alpha 90.00
_cell_angle_beta 97.558(3)
_cell_angle_gamma 90.00
_cell_formula_units_Z 4
_cell_length_a 12.0301(19)
_cell_length_b 9.5538(15)
_cell_length_c 31.063(5)
_cell_measurement_reflns_used 9336
_cell_measurement_temperature 193(2)
_cell_measurement_theta_max 26.438
_cell_measurement_theta_min 1.984
_cell_volume 3539.2(10)
_computing_cell_refinement 'Bruker SMART'
_computing_data_collection 'Bruker SMART'
_computing_data_reduction 'Bruker SHELXTL'
_computing_molecular_graphics 'Bruker SHELXTL'
_computing_publication_material 'Bruker SHELXTL'
_computing_structure_refinement 'SHELXL-97 (Sheldrick, 1997)'
_computing_structure_solution 'SHELXS-97 (Sheldrick, 1990)'
_diffrn_ambient_temperature 193(2)
_diffrn_measured_fraction_theta_full 0.988
_diffrn_measured_fraction_theta_max 0.988
_diffrn_measurement_device_type 'Bruker CCD detector'
_diffrn_measurement_method 'phi and omega scans'
_diffrn_radiation_monochromator graphite
_diffrn_radiation_source 'fine-focus sealed tube'
_diffrn_radiation_type MoK\a
_diffrn_radiation_wavelength 0.71073
_diffrn_reflns_av_R_equivalents 0.0365
_diffrn_reflns_av_sigmaI/netI 0.0399
_diffrn_reflns_limit_h_max 14
_diffrn_reflns_limit_h_min -14
_diffrn_reflns_limit_k_max 11
_diffrn_reflns_limit_k_min -11
_diffrn_reflns_limit_l_max 23
_diffrn_reflns_limit_l_min -36
_diffrn_reflns_number 17188
_diffrn_reflns_theta_full 24.71
_diffrn_reflns_theta_max 24.71
_diffrn_reflns_theta_min 5.10
_exptl_absorpt_coefficient_mu 0.062
_exptl_absorpt_correction_T_max 1.000000
_exptl_absorpt_correction_T_min 0.707205
_exptl_absorpt_correction_type semi-empirical
_exptl_absorpt_process_details 'SABABS (Bruker-AXS)'
_exptl_crystal_colour colorless
_exptl_crystal_density_diffrn 1.077
_exptl_crystal_description block
_exptl_crystal_F_000 1248
_exptl_crystal_size_max 0.2
_exptl_crystal_size_mid 0.4
_exptl_crystal_size_min 0.6
_refine_diff_density_max 0.201
_refine_diff_density_min -0.153
_refine_diff_density_rms 0.030
_refine_ls_extinction_method none
_refine_ls_goodness_of_fit_ref 1.074
_refine_ls_hydrogen_treatment mixed
_refine_ls_matrix_type full
_refine_ls_number_parameters 394
_refine_ls_number_reflns 5960
_refine_ls_number_restraints 0
_refine_ls_restrained_S_all 1.074
_refine_ls_R_factor_all 0.0629
_refine_ls_R_factor_gt 0.0480
_refine_ls_shift/su_max 0.001
_refine_ls_shift/su_mean 0.000
_refine_ls_structure_factor_coef Fsqd
_refine_ls_weighting_details 'calc w=1/[\s^2^(Fo^2^)+(0.0335P)^2^+1.2906P] where P=(Fo^2^+2Fc^2^)/3'
_refine_ls_weighting_scheme calc
_refine_ls_wR_factor_gt 0.1056
_refine_ls_wR_factor_ref 0.1122
_reflns_number_gt 4793
_reflns_number_total 5960
_reflns_threshold_expression >2sigma(I)
_cod_data_source_file ja050028gsi20050104_104737.cif
_cod_data_source_block 1b
_cod_original_cell_volume 3539.1(10)
_cod_database_code 4111539

loop_
_symmetry_equiv_pos_as_xyz
'x, y, z'
'-x+1/2, y+1/2, -z+1/2'
'-x, -y, -z'
'x-1/2, -y-1/2, z-1/2'

loop_
_atom_site_label
_atom_site_type_symbol
_atom_site_fract_x
_atom_site_fract_y
_atom_site_fract_z
_atom_site_U_iso_or_equiv
_atom_site_adp_type
_atom_site_occupancy
_atom_site_symmetry_multiplicity
_atom_site_calc_flag
_atom_site_refinement_flags
C1 C 0.82664(13) 0.83985(18) 0.09917(6) 0.0354(4) Uani 1 1 d .
H1 H 0.8334 0.8191 0.0697 0.042 Uiso 1 1 calc R
N1 N 0.72269(10) 0.84443(14) 0.10779(4) 0.0320(3) Uani 1 1 d .
C2 C 0.62946(13) 0.85047(19) 0.07075(5) 0.0380(4) Uani 1 1 d .
H2 H 0.5575 0.8549 0.0836 0.046 Uiso 1 1 calc R
C3 C 0.63848(18) 0.9844(2) 0.04542(7) 0.0578(6) Uani 1 1 d .
H3A H 0.6419 1.0645 0.0653 0.087 Uiso 1 1 calc R
H3B H 0.5728 0.9936 0.0233 0.087 Uiso 1 1 calc R
H3C H 0.7066 0.9819 0.0313 0.087 Uiso 1 1 calc R
C4 C 0.62480(16) 0.7204(2) 0.04270(6) 0.0471(5) Uani 1 1 d .
H4A H 0.6906 0.7177 0.0272 0.071 Uiso 1 1 calc R
H4B H 0.5565 0.7221 0.0217 0.071 Uiso 1 1 calc R
H4C H 0.6243 0.6371 0.0611 0.071 Uiso 1 1 calc R
N2 N 0.69962(10) 0.84349(13) 0.15152(4) 0.0292(3) Uani 1 1 d .
C5 C 0.63547(14) 0.96774(17) 0.16201(5) 0.0356(4) Uani 1 1 d .
H5A H 0.5585 0.9641 0.1462 0.043 Uiso 1 1 calc R
H5B H 0.6722 1.0541 0.1533 0.043 Uiso 1 1 calc R
C6 C 0.63172(15) 0.96766(19) 0.21078(6) 0.0410(4) Uani 1 1 d .
H6A H 0.7086 0.9800 0.2261 0.049 Uiso 1 1 calc R
H6B H 0.5857 1.0475 0.2185 0.049 Uiso 1 1 calc R
C7 C 0.58266(14) 0.8320(2) 0.22563(6) 0.0411(4) Uani 1 1 d .
H7A H 0.5897 0.8306 0.2577 0.049 Uiso 1 1 calc R
H7B H 0.5019 0.8274 0.2143 0.049 Uiso 1 1 calc R
C8 C 0.64229(15) 0.70566(19) 0.20986(6) 0.0405(4) Uani 1 1 d .
H8A H 0.7202 0.7023 0.2248 0.049 Uiso 1 1 calc R
H8B H 0.6036 0.6192 0.2172 0.049 Uiso 1 1 calc R
C9 C 0.64413(15) 0.71202(18) 0.16121(6) 0.0374(4) Uani 1 1 d .
H9A H 0.6858 0.6309 0.1516 0.045 Uiso 1 1 calc R
H9B H 0.5667 0.7096 0.1458 0.045 Uiso 1 1 calc R
N3 N 0.92281(11) 0.85858(16) 0.12372(5) 0.0393(4) Uani 1 1 d .
C10 C 0.93775(15) 0.9174(2) 0.16853(6) 0.0479(5) Uani 1 1 d .
H10 H 0.8616 0.9378 0.1766 0.058 Uiso 1 1 calc R
C11 C 0.9936(2) 0.8131(3) 0.20057(7) 0.0738(7) Uani 1 1 d .
H11A H 0.9473 0.7286 0.2001 0.111 Uiso 1 1 calc R
H11B H 1.0023 0.8539 0.2298 0.111 Uiso 1 1 calc R
H11C H 1.0675 0.7889 0.1927 0.111 Uiso 1 1 calc R
C12 C 1.00181(19) 1.0556(3) 0.16910(9) 0.0726(7) Uani 1 1 d .
H12A H 1.0785 1.0377 0.1631 0.109 Uiso 1 1 calc R
H12B H 1.0039 1.0995 0.1977 0.109 Uiso 1 1 calc R
H12C H 0.9641 1.1182 0.1468 0.109 Uiso 1 1 calc R
C13 C 1.02647(15) 0.8236(2) 0.10366(6) 0.0512(5) Uani 1 1 d .
H13 H 1.0921 0.8530 0.1249 0.061 Uiso 1 1 calc R
C14 C 1.03647(18) 0.6679(3) 0.09772(8) 0.0671(7) Uani 1 1 d .
H14A H 1.0352 0.6209 0.1257 0.101 Uiso 1 1 calc R
H14B H 1.1072 0.6468 0.0866 0.101 Uiso 1 1 calc R
H14C H 0.9735 0.6346 0.0770 0.101 Uiso 1 1 calc R
C15 C 1.03268(19) 0.9059(3) 0.06238(8) 0.0790(8) Uani 1 1 d .
H15A H 1.1053 0.8893 0.0522 0.118 Uiso 1 1 calc R
H15B H 1.0245 1.0060 0.0682 0.118 Uiso 1 1 calc R
H15C H 0.9723 0.8759 0.0400 0.118 Uiso 1 1 calc R
B1 B 0.36354(15) 0.32206(19) 0.11934(6) 0.0300(4) Uani 1 1 d .
C16 C 0.50068(13) 0.33986(16) 0.12703(5) 0.0299(4) Uani 1 1 d .
C17 C 0.56054(14) 0.33020(17) 0.16880(5) 0.0353(4) Uani 1 1 d .
H17 H 0.5196 0.3210 0.1928 0.042 Uiso 1 1 calc R
C18 C 0.67643(15) 0.33350(18) 0.17671(6) 0.0414(4) Uani 1 1 d .
H18 H 0.7131 0.3272 0.2057 0.050 Uiso 1 1 calc R
C19 C 0.73901(15) 0.34598(19) 0.14264(7) 0.0442(5) Uani 1 1 d .
H19 H 0.8186 0.3495 0.1479 0.053 Uiso 1 1 calc R
C20 C 0.68362(15) 0.35327(19) 0.10095(6) 0.0440(4) Uani 1 1 d .
H20 H 0.7254 0.3607 0.0771 0.053 Uiso 1 1 calc R
C21 C 0.56722(14) 0.34985(18) 0.09348(6) 0.0363(4) Uani 1 1 d .
H21 H 0.5314 0.3545 0.0644 0.044 Uiso 1 1 calc R
C22 C 0.30245(14) 0.39777(17) 0.15784(5) 0.0324(4) Uani 1 1 d .
C23 C 0.34720(15) 0.51203(18) 0.18252(5) 0.0391(4) Uani 1 1 d .
H23 H 0.4182 0.5475 0.1776 0.047 Uiso 1 1 calc R
C24 C 0.29219(19) 0.5757(2) 0.21396(6) 0.0521(5) Uani 1 1 d .
H24 H 0.3262 0.6522 0.2302 0.063 Uiso 1 1 calc R
C25 C 0.1884(2) 0.5280(2) 0.22156(6) 0.0577(6) Uani 1 1 d .
H25 H 0.1510 0.5698 0.2434 0.069 Uiso 1 1 calc R
C26 C 0.13981(19) 0.4183(2) 0.19683(7) 0.0568(5) Uani 1 1 d .
H26 H 0.0676 0.3856 0.2012 0.068 Uiso 1 1 calc R
C27 C 0.19564(15) 0.3561(2) 0.16577(6) 0.0442(4) Uani 1 1 d .
H27 H 0.1599 0.2816 0.1491 0.053 Uiso 1 1 calc R
C28 C 0.34450(12) 0.15067(17) 0.11880(5) 0.0313(4) Uani 1 1 d .
C29 C 0.32629(13) 0.07350(18) 0.15548(6) 0.0359(4) Uani 1 1 d .
H29 H 0.3210 0.1222 0.1818 0.043 Uiso 1 1 calc R
C30 C 0.31559(14) -0.07211(19) 0.15508(6) 0.0421(4) Uani 1 1 d .
H30 H 0.3024 -0.1201 0.1807 0.051 Uiso 1 1 calc R
C31 C 0.32414(14) -0.14662(19) 0.11749(7) 0.0439(5) Uani 1 1 d .
H31 H 0.3170 -0.2457 0.1170 0.053 Uiso 1 1 calc R
C32 C 0.34328(14) -0.07431(19) 0.08081(7) 0.0425(5) Uani 1 1 d .
H32 H 0.3496 -0.1240 0.0548 0.051 Uiso 1 1 calc R
C33 C 0.35338(13) 0.07098(18) 0.08153(6) 0.0360(4) Uani 1 1 d .
H33 H 0.3668 0.1179 0.0557 0.043 Uiso 1 1 calc R
C34 C 0.30197(13) 0.39310(17) 0.07407(5) 0.0302(4) Uani 1 1 d .
C35 C 0.33965(14) 0.51586(17) 0.05598(5) 0.0339(4) Uani 1 1 d .
H35 H 0.4085 0.5558 0.0688 0.041 Uiso 1 1 calc R
C36 C 0.28080(15) 0.58162(19) 0.02021(6) 0.0400(4) Uani 1 1 d .
H36 H 0.3105 0.6636 0.0087 0.048 Uiso 1 1 calc R
C37 C 0.17940(15) 0.52876(19) 0.00117(6) 0.0405(4) Uani 1 1 d .
H37 H 0.1386 0.5739 -0.0232 0.049 Uiso 1 1 calc R
C38 C 0.13838(14) 0.4087(2) 0.01833(6) 0.0395(4) Uani 1 1 d .
H38 H 0.0683 0.3714 0.0058 0.047 Uiso 1 1 calc R
C39 C 0.19866(13) 0.34230(18) 0.05363(5) 0.0346(4) Uani 1 1 d .
H39 H 0.1690 0.2592 0.0644 0.041 Uiso 1 1 calc R

loop_
_atom_site_aniso_label
_atom_site_aniso_U_11
_atom_site_aniso_U_22
_atom_site_aniso_U_33
_atom_site_aniso_U_23
_atom_site_aniso_U_13
_atom_site_aniso_U_12
C1 0.0306(9) 0.0416(10) 0.0340(9) -0.0033(8) 0.0040(7) 0.0027(7)
N1 0.0253(7) 0.0411(8) 0.0294(7) -0.0050(6) 0.0023(5) 0.0027(6)
C2 0.0263(8) 0.0546(11) 0.0315(9) -0.0057(8) -0.0017(7) 0.0056(8)
C3 0.0625(13) 0.0573(13) 0.0483(12) 0.0030(10) -0.0126(10) 0.0128(10)
C4 0.0400(10) 0.0600(12) 0.0404(11) -0.0110(9) 0.0018(8) -0.0072(9)
N2 0.0279(7) 0.0313(7) 0.0288(7) -0.0032(6) 0.0049(5) 0.0009(6)
C5 0.0370(9) 0.0323(9) 0.0377(10) -0.0031(7) 0.0052(7) 0.0045(7)
C6 0.0441(10) 0.0419(10) 0.0371(10) -0.0073(8) 0.0063(8) 0.0091(8)
C7 0.0337(9) 0.0588(12) 0.0309(9) 0.0021(8) 0.0047(7) 0.0003(8)
C8 0.0420(10) 0.0412(10) 0.0376(10) 0.0049(8) 0.0031(8) -0.0053(8)
C9 0.0418(10) 0.0319(9) 0.0380(10) -0.0032(7) 0.0035(8) -0.0028(7)
N3 0.0251(7) 0.0530(9) 0.0394(8) -0.0081(7) 0.0029(6) -0.0001(6)
C10 0.0314(9) 0.0651(13) 0.0469(11) -0.0222(10) 0.0035(8) -0.0040(9)
C11 0.0829(17) 0.0924(19) 0.0425(13) -0.0040(12) -0.0048(11) -0.0063(14)
C12 0.0516(13) 0.0646(15) 0.0984(19) -0.0291(14) -0.0014(12) -0.0083(11)
C13 0.0253(9) 0.0825(15) 0.0458(11) -0.0083(11) 0.0052(8) 0.0019(9)
C14 0.0488(12) 0.0914(18) 0.0595(14) -0.0240(13) 0.0017(10) 0.0238(12)
C15 0.0448(13) 0.129(2) 0.0664(16) 0.0097(15) 0.0184(11) -0.0109(14)
B1 0.0308(10) 0.0306(10) 0.0285(10) -0.0002(8) 0.0040(7) -0.0023(8)
C16 0.0343(9) 0.0251(8) 0.0294(8) -0.0014(7) 0.0012(7) -0.0004(7)
C17 0.0404(10) 0.0322(9) 0.0326(9) -0.0009(7) 0.0023(7) 0.0012(7)
C18 0.0416(10) 0.0350(9) 0.0428(11) -0.0008(8) -0.0119(8) 0.0025(8)
C19 0.0304(9) 0.0387(10) 0.0613(13) -0.0004(9) -0.0017(9) 0.0000(8)
C20 0.0362(10) 0.0462(11) 0.0511(11) 0.0003(9) 0.0117(8) -0.0008(8)
C21 0.0353(9) 0.0400(9) 0.0330(9) -0.0006(8) 0.0020(7) -0.0011(7)
C22 0.0394(9) 0.0310(8) 0.0265(9) 0.0044(7) 0.0036(7) 0.0034(7)
C23 0.0481(11) 0.0351(9) 0.0332(10) -0.0012(8) 0.0020(8) 0.0039(8)
C24 0.0767(15) 0.0433(11) 0.0343(11) -0.0074(9) 0.0001(10) 0.0141(10)
C25 0.0826(16) 0.0607(14) 0.0343(11) 0.0048(10) 0.0242(10) 0.0244(12)
C26 0.0603(13) 0.0610(13) 0.0550(13) 0.0064(11) 0.0298(10) 0.0069(11)
C27 0.0469(11) 0.0440(10) 0.0442(11) -0.0008(9) 0.0158(8) -0.0008(8)
C28 0.0240(8) 0.0345(9) 0.0342(9) -0.0002(7) -0.0003(6) 0.0006(7)
C29 0.0324(9) 0.0367(9) 0.0374(10) 0.0028(8) 0.0005(7) -0.0005(7)
C30 0.0300(9) 0.0397(10) 0.0554(12) 0.0117(9) 0.0009(8) -0.0011(8)
C31 0.0285(9) 0.0300(9) 0.0705(14) -0.0006(9) -0.0039(8) 0.0004(7)
C32 0.0319(9) 0.0377(10) 0.0559(12) -0.0127(9) -0.0020(8) 0.0038(8)
C33 0.0324(9) 0.0368(9) 0.0383(10) -0.0030(8) 0.0025(7) 0.0004(7)
C34 0.0306(8) 0.0333(8) 0.0274(8) -0.0053(7) 0.0058(6) 0.0037(7)
C35 0.0364(9) 0.0349(9) 0.0300(9) -0.0039(7) 0.0033(7) 0.0004(7)
C36 0.0512(11) 0.0347(9) 0.0344(10) 0.0015(8) 0.0070(8) 0.0042(8)
C37 0.0424(10) 0.0501(11) 0.0285(9) 0.0014(8) 0.0032(7) 0.0146(8)
C38 0.0308(9) 0.0531(11) 0.0339(9) -0.0054(8) 0.0019(7) 0.0047(8)
C39 0.0312(9) 0.0397(9) 0.0334(9) -0.0023(8) 0.0063(7) 0.0011(7)

loop_
_atom_type_symbol
_atom_type_description
_atom_type_scat_dispersion_real
_atom_type_scat_dispersion_imag
_atom_type_scat_source
C C 0.0033 0.0016 'International Tables Vol C Tables 4.2.6.8 and 6.1.1.4'
H H 0.0000 0.0000 'International Tables Vol C Tables 4.2.6.8 and 6.1.1.4'
B B 0.0013 0.0007 'International Tables Vol C Tables 4.2.6.8 and 6.1.1.4'
N N 0.0061 0.0033 'International Tables Vol C Tables 4.2.6.8 and 6.1.1.4'

loop_
_geom_angle_atom_site_label_1
_geom_angle_atom_site_label_2
_geom_angle_atom_site_label_3
_geom_angle
N3 C1 N1 131.89(16)
C1 N1 N2 120.34(13)
C1 N1 C2 118.78(14)
N2 N1 C2 120.88(12)
N1 C2 C3 109.51(14)
N1 C2 C4 112.17(14)
C3 C2 C4 113.23(15)
N1 N2 C9 110.58(12)
N1 N2 C5 112.30(12)
C9 N2 C5 112.14(13)
N2 C5 C6 107.72(13)
C7 C6 C5 111.46(14)
C8 C7 C6 111.17(14)
C9 C8 C7 111.05(14)
N2 C9 C8 107.74(13)
C1 N3 C10 125.69(14)
C1 N3 C13 116.43(14)
C10 N3 C13 117.80(13)
N3 C10 C11 110.92(17)
N3 C10 C12 109.62(18)
C11 C10 C12 112.61(18)
N3 C13 C14 110.77(17)
N3 C13 C15 111.79(17)
C14 C13 C15 113.3(2)
C16 B1 C34 114.28(13)
C16 B1 C22 112.54(13)
C34 B1 C22 104.17(13)
C16 B1 C28 103.82(12)
C34 B1 C28 110.69(13)
C22 B1 C28 111.55(13)
C21 C16 C17 114.80(15)
C21 C16 B1 124.10(14)
C17 C16 B1 120.74(15)
C18 C17 C16 123.08(17)
C19 C18 C17 120.23(16)
C20 C19 C18 118.63(16)
C19 C20 C21 120.52(17)
C20 C21 C16 122.71(16)
C27 C22 C23 114.95(16)
C27 C22 B1 120.66(15)
C23 C22 B1 124.23(15)
C24 C23 C22 122.78(18)
C25 C24 C23 120.12(19)
C24 C25 C26 118.80(18)
C27 C26 C25 120.4(2)
C26 C27 C22 122.91(19)
C29 C28 C33 115.07(15)
C29 C28 B1 123.38(15)
C33 C28 B1 121.41(15)
C30 C29 C28 122.81(17)
C31 C30 C29 120.21(18)
C32 C31 C30 118.65(16)
C31 C32 C33 120.66(18)
C32 C33 C28 122.59(17)
C35 C34 C39 114.91(15)
C35 C34 B1 123.68(14)
C39 C34 B1 121.00(14)
C36 C35 C34 122.85(16)
C37 C36 C35 120.47(17)
C36 C37 C38 118.59(16)
C37 C38 C39 120.55(16)
C38 C39 C34 122.61(16)

loop_
_geom_bond_atom_site_label_1
_geom_bond_atom_site_label_2
_geom_bond_distance
C1 N3 1.311(2)
C1 N1 1.314(2)
N1 N2 1.4218(18)
N1 C2 1.4985(19)
C2 C3 1.514(3)
C2 C4 1.515(2)
N2 C9 1.472(2)
N2 C5 1.476(2)
C5 C6 1.522(2)
C6 C7 1.520(3)
C7 C8 1.518(3)
C8 C9 1.516(2)
N3 C10 1.490(2)
N3 C13 1.503(2)
C10 C11 1.503(3)
C10 C12 1.527(3)
C13 C14 1.506(3)
C13 C15 1.515(3)
B1 C16 1.644(2)
B1 C34 1.647(2)
B1 C22 1.651(2)
B1 C28 1.653(2)
C16 C21 1.398(2)
C16 C17 1.402(2)
C17 C18 1.384(2)
C18 C19 1.382(3)
C19 C20 1.378(3)
C20 C21 1.389(2)
C22 C27 1.398(2)
C22 C23 1.400(2)
C23 C24 1.390(3)
C24 C25 1.378(3)
C25 C26 1.383(3)
C26 C27 1.381(3)
C28 C29 1.399(2)
C28 C33 1.401(2)
C29 C30 1.397(2)
C30 C31 1.383(3)
C31 C32 1.378(3)
C32 C33 1.393(2)
C34 C35 1.401(2)
C34 C39 1.406(2)
C35 C36 1.387(2)
C36 C37 1.380(3)
C37 C38 1.383(3)
C38 C39 1.386(2)

loop_
_cod_related_entry_id
_cod_related_entry_database
_cod_related_entry_code
1 ChemSpider 30660442
